data_4350657
loop_
_publ_author_name
'Naik, Susmita'
'Mague, Joel T.'
'Balakrishna, Maravanji S.'

_publ_section_title
;
 Short-bite PNP ligand-supported rare tetranuclear [Cu4I4] clusters:
 structural and photoluminescence studies.
;
_journal_issue 7
_journal_name_full 'Inorganic chemistry'
_journal_page_first 3864
_journal_page_last 3873
_journal_paper_doi 10.1021/ic500240j
_journal_volume 53
_journal_year 2014
_chemical_formula_moiety 'C92 H98 Cl4 Cu4 N2 O16 P4'
_chemical_formula_sum 'C92 H98 Cl4 Cu4 N2 O16 P4'
_chemical_formula_weight 2007.56
_space_group_crystal_system triclinic
_space_group_IT_number 2
_space_group_name_Hall '-P 1'
_space_group_name_H-M_alt 'P -1'
_atom_sites_solution_hydrogens geom
_audit_creation_date 2013-12-13
_audit_creation_method
;
  Olex2 1.2
  (compiled Apr 23 2013 17:54:37, GUI svn.r4466)
;
_cell_angle_alpha 111.404(2)
_cell_angle_beta 92.821(2)
_cell_angle_gamma 100.448(2)
_cell_formula_units_Z 1
_cell_length_a 11.8854(3)
_cell_length_b 14.2961(4)
_cell_length_c 15.0486(4)
_cell_measurement_temperature 150(2)
_cell_volume 2322.49(11)
_computing_molecular_graphics
;
O. V. Dolomanov, L. J. Bourhis, R. J. Gildea, J. A. K. Howard and H. Puschmann,
OLEX2: a complete structure solution, refinement and analysis program.
J. Appl. Cryst. (2009). 42, 339-341.
;
_computing_publication_material
;
O. V. Dolomanov, L. J. Bourhis, R. J. Gildea, J. A. K. Howard and H. Puschmann,
OLEX2: a complete structure solution, refinement and analysis program.
J. Appl. Cryst. (2009). 42, 339-341.
;
_computing_structure_refinement 'SHELXL-2012 (Sheldrick, 2012)'
_diffrn_ambient_temperature 150(2)
_diffrn_measured_fraction_theta_full 0.990
_diffrn_measured_fraction_theta_max 0.871
_diffrn_radiation_type MoK\a
_diffrn_radiation_wavelength 0.71073
_diffrn_reflns_av_R_equivalents 0.0210
_diffrn_reflns_av_unetI/netI 0.0512
_diffrn_reflns_Laue_measured_fraction_full 0.990
_diffrn_reflns_Laue_measured_fraction_max 0.871
_diffrn_reflns_limit_h_max 14
_diffrn_reflns_limit_h_min -18
_diffrn_reflns_limit_k_max 18
_diffrn_reflns_limit_k_min -21
_diffrn_reflns_limit_l_max 22
_diffrn_reflns_limit_l_min -22
_diffrn_reflns_number 29612
_diffrn_reflns_point_group_measured_fraction_full 0.990
_diffrn_reflns_point_group_measured_fraction_max 0.871
_diffrn_reflns_theta_full 27.500
_diffrn_reflns_theta_max 32.852
_diffrn_reflns_theta_min 3.134
_exptl_absorpt_coefficient_mu 1.152
_exptl_crystal_density_diffrn 1.435
_exptl_crystal_F_000 1036
_exptl_crystal_size_max 0.32
_exptl_crystal_size_mid 0.29
_exptl_crystal_size_min 0.24
_refine_diff_density_max 0.953
_refine_diff_density_min -0.887
_refine_diff_density_rms 0.075
_refine_ls_extinction_method none
_refine_ls_goodness_of_fit_ref 0.938
_refine_ls_hydrogen_treatment constr
_refine_ls_matrix_type full
_refine_ls_number_parameters 606
_refine_ls_number_reflns 15042
_refine_ls_number_restraints 162
_refine_ls_restrained_S_all 0.974
_refine_ls_R_factor_all 0.0616
_refine_ls_R_factor_gt 0.0380
_refine_ls_shift/su_max 0.019
_refine_ls_shift/su_mean 0.001
_refine_ls_structure_factor_coef Fsqd
_refine_ls_weighting_details
;
 w=1/[\s^2^(Fo^2^)+(0.0601P)^2^]
 where P=(Fo^2^+2Fc^2^)/3
;
_refine_ls_weighting_scheme calc
_refine_ls_wR_factor_gt 0.0982
_refine_ls_wR_factor_ref 0.1026
_reflns_Friedel_coverage 0.000
_reflns_number_gt 10114
_reflns_number_total 15042
_reflns_threshold_expression 'I > 2\s(I)'
_cod_data_source_file ic500240j_si_001.cif
_cod_data_source_block msb048
_cod_database_code 4350657
_olex2_refinement_description
;
1. Fixed Uiso
 At 1.2 times of:
  All C(H) groups, All C(H,H) groups
 At 1.5 times of:
  All C(H,H,H) groups
2. Restrained distances
 C8-C9 = C8A-C9A = C18-C19 = C18A-C19A = C34-C35 = C34A-C35A
 1.504 with sigma of 0.003
 C9-C10 = C9A-C10A = C19-C20 = C19A-C20A = C35-C36 = C35A-C36A
 1.304 with sigma of 0.004
 C8-C10 = C8A-C10A = C18-C20 = C18A-C20A = C34-C36 = C34A-C36A
 2.467 with sigma of 0.006
3. Uiso/Uaniso restraints and constraints
Uanis(C8) \\sim Ueq, Uanis(C9) \\sim Ueq, Uanis(C10) \\sim Ueq, Uanis(C8A) \\sim Ueq, Uanis(C9A) \\sim Ueq, Uanis(C10A) \\sim Ueq, Uanis(C18) \\sim Ueq, Uanis(C19) \\sim Ueq, Uanis(C20) \\sim Ueq, Uanis(C18A) \\sim Ueq, Uanis(C19A) \\sim Ueq, Uanis(C20A) \\sim Ueq, 
Uanis(C34) \\sim Ueq, Uanis(C35) \\sim Ueq, Uanis(C36) \\sim Ueq, Uanis(C34A) \\sim Ueq, Uanis(C35A) \\sim Ueq, Uanis(C36A) \\sim Ueq, Uanis(C44) \\sim Ueq, Uanis(C45) \\sim Ueq, Uanis(C46) \\sim Ueq, Uanis(C44A) \\sim Ueq, Uanis(C45B) \\sim Ueq, Uanis(C46A) \\sim Ueq: with sigma of 0.006 and sigma for terminal atoms of 0.012
Uanis(C46) = Uanis(C46A)
Uanis(C36) = Uanis(C36A)
Uanis(C35) = Uanis(C35A)
Uanis(C34) = Uanis(C34A)
Uanis(C20) = Uanis(C20A)
Uanis(C19) = Uanis(C19A)
Uanis(C18) = Uanis(C18A)
Uanis(C10) = Uanis(C10A)
Uanis(C9) = Uanis(C9A)
Uanis(C8) = Uanis(C8A)
4. Others
 Sof(C8A)=Sof(H8AA)=Sof(H8AB)=Sof(C9A)=Sof(H9A)=Sof(C10A)=Sof(H10C)=Sof(H10D)=
 1-FVAR(1)
 Sof(C8)=Sof(H8A)=Sof(H8B)=Sof(C9)=Sof(H9)=Sof(C10)=Sof(H10A)=Sof(H10B)=FVAR(1)
 Sof(C18A)=Sof(H18C)=Sof(H18D)=Sof(C19A)=Sof(H19A)=Sof(C20A)=Sof(H20C)=
 Sof(H20D)=1-FVAR(2)
 Sof(C18)=Sof(H18A)=Sof(H18B)=Sof(C19)=Sof(H19)=Sof(C20)=Sof(H20A)=Sof(H20B)=
 FVAR(2)
 Sof(C34A)=Sof(H34C)=Sof(H34D)=Sof(C35A)=Sof(H35A)=Sof(C36A)=Sof(H36C)=
 Sof(H36D)=1-FVAR(3)
 Sof(C34)=Sof(H34A)=Sof(H34B)=Sof(C35)=Sof(H35)=Sof(C36)=Sof(H36A)=Sof(H36B)=
 FVAR(3)
 Sof(C44A)=Sof(H44C)=Sof(H44D)=Sof(C45B)=Sof(H45B)=Sof(C46A)=Sof(H46C)=
 Sof(H46D)=1-FVAR(4)
 Sof(C44)=Sof(H44A)=Sof(H44B)=Sof(C45)=Sof(H45)=Sof(C46)=Sof(H46A)=Sof(H46B)=
 FVAR(4)
5.a Secondary CH2 refined with riding coordinates:
 C8(H8A,H8B), C8A(H8AA,H8AB), C18(H18A,H18B), C18A(H18C,H18D), C34(H34A,H34B),
 C34A(H34C,H34D), C44(H44A,H44B), C44A(H44C,H44D)
5.b Aromatic/amide H refined with riding coordinates:
 C4(H4), C6(H6), C7(H7), C9(H9), C9A(H9A), C14(H14), C16(H16), C17(H17),
 C19(H19), C19A(H19A), C22(H22), C23(H23), C24(H24), C25(H25), C26(H26),
 C30(H30), C32(H32), C33(H33), C35(H35), C35A(H35A), C40(H40), C42(H42),
 C43(H43), C45(H45), C45B(H45B)
5.c X=CH2 refined with riding coordinates:
 C10(H10A,H10B), C10A(H10C,H10D), C20(H20A,H20B), C20A(H20C,H20D), C36(H36A,
 H36B), C36A(H36C,H36D), C46(H46A,H46B), C46A(H46C,H46D)
5.d Idealised Me refined as rotating group:
 C3(H3A,H3B,H3C), C13(H13A,H13B,H13C), C29(H29A,H29B,H29C), C39(H39A,H39B,H39C)
;
_shelx_estimated_absorpt_t_max 0.770
_shelx_estimated_absorpt_t_min 0.709
_shelx_space_group_comment
;
The symmetry employed for this shelxl refinement is uniquely defined
by the following loop, which should always be used as a source of
symmetry information in preference to the above space-group names.
They are only intended as comments.
;
_shelxl_version_number 2012-9

loop_
_space_group_symop_operation_xyz
'x, y, z'
'-x, -y, -z'

loop_
_atom_site_label
_atom_site_type_symbol
_atom_site_fract_x
_atom_site_fract_y
_atom_site_fract_z
_atom_site_U_iso_or_equiv
_atom_site_adp_type
_atom_site_occupancy
_atom_site_site_symmetry_order
_atom_site_calc_flag
_atom_site_refinement_flags_posn
_atom_site_refinement_flags_adp
_atom_site_refinement_flags_occupancy
_atom_site_disorder_assembly
_atom_site_disorder_group
Cu1 Cu -0.07596(2) 0.09536(2) 0.02238(2) 0.02391(6) Uani 1 1 d . . . . .
Cu2 Cu 0.10953(2) 0.09602(2) 0.15700(2) 0.02380(6) Uani 1 1 d . . . . .
Cl1 Cl -0.17109(4) 0.05081(3) -0.13190(3) 0.02485(9) Uani 1 1 d . . . . .
Cl2 Cl 0.11916(4) 0.09062(3) -0.00152(3) 0.02207(9) Uani 1 1 d . . . . .
P1 P -0.11949(4) 0.21679(3) 0.14159(3) 0.01916(9) Uani 1 1 d . . . . .
P2 P 0.06139(4) 0.21286(4) 0.27727(4) 0.02216(10) Uani 1 1 d . . . . .
O1 O -0.25497(10) 0.20487(10) 0.15412(10) 0.0237(3) Uani 1 1 d . . . . .
O2 O -0.47457(12) 0.17017(12) 0.09894(12) 0.0381(4) Uani 1 1 d . . . . .
O3 O -0.09979(12) 0.32899(10) 0.13691(10) 0.0292(3) Uani 1 1 d . . . . .
O4 O 0.09631(13) 0.34584(12) 0.06209(13) 0.0409(4) Uani 1 1 d . . . . .
O5 O 0.15138(13) 0.32129(12) 0.32855(13) 0.0518(5) Uani 1 1 d . . . . .
O6 O 0.30595(17) 0.21492(16) 0.34291(19) 0.0689(6) Uani 1 1 d . . . . .
O7 O 0.02650(15) 0.19232(13) 0.37134(11) 0.0433(4) Uani 1 1 d . . . . .
O8 O -0.03684(15) -0.01031(13) 0.28901(12) 0.0433(4) Uani 1 1 d . . . . .
N1 N -0.05926(13) 0.25064(11) 0.25589(11) 0.0221(3) Uani 1 1 d . . . . .
C1 C -0.32216(16) 0.11481(15) 0.15464(14) 0.0248(4) Uani 1 1 d . . . . .
C2 C -0.44022(17) 0.09792(16) 0.12620(16) 0.0313(4) Uani 1 1 d . . . . .
C3 C -0.59635(19) 0.1551(2) 0.0729(2) 0.0483(6) Uani 1 1 d . . . . .
H3A H -0.6233 0.0900 0.0177 0.072 Uiso 1 1 calc R U . . .
H3B H -0.6116 0.2120 0.0558 0.072 Uiso 1 1 calc R U . . .
H3C H -0.6372 0.1531 0.1274 0.072 Uiso 1 1 calc R U . . .
C4 C -0.51290(19) 0.01076(19) 0.1276(2) 0.0436(6) Uani 1 1 d . . . . .
H4 H -0.5932 -0.0013 0.1079 0.052 Uiso 1 1 calc R U . . .
C5 C -0.4705(2) -0.0592(2) 0.1571(2) 0.0459(6) Uani 1 1 d . . . . .
C6 C -0.35291(19) -0.04034(18) 0.18560(18) 0.0399(5) Uani 1 1 d . . . . .
H6 H -0.3230 -0.0871 0.2065 0.048 Uiso 1 1 calc R U . . .
C7 C -0.27853(17) 0.04558(16) 0.18402(15) 0.0286(4) Uani 1 1 d . . . . .
H7 H -0.1982 0.0570 0.2029 0.034 Uiso 1 1 calc R U . . .
C8 C -0.5533(11) -0.1531(6) 0.1509(5) 0.0586(13) Uani 0.680(4) 1 d D U P A 1
H8A H -0.5357 -0.2138 0.1000 0.070 Uiso 0.680(4) 1 calc R U P A 1
H8B H -0.6325 -0.1478 0.1328 0.070 Uiso 0.680(4) 1 calc R U P A 1
C9 C -0.5479(6) -0.1677(4) 0.2445(4) 0.108(2) Uani 0.680(4) 1 d D U P A 1
H9 H -0.5708 -0.1169 0.2971 0.130 Uiso 0.680(4) 1 calc R U P A 1
C10 C -0.5157(5) -0.2417(5) 0.2618(5) 0.111(2) Uani 0.680(4) 1 d D U P A 1
H10A H -0.4918 -0.2947 0.2119 0.133 Uiso 0.680(4) 1 calc R U P A 1
H10B H -0.5158 -0.2430 0.3244 0.133 Uiso 0.680(4) 1 calc R U P A 1
C8A C -0.544(3) -0.1587(13) 0.1675(12) 0.0586(13) Uani 0.320(4) 1 d D U P A 2
H8AA H -0.5298 -0.1545 0.2343 0.070 Uiso 0.320(4) 1 calc R U P A 2
H8AB H -0.6276 -0.1625 0.1529 0.070 Uiso 0.320(4) 1 calc R U P A 2
C9A C -0.5109(12) -0.2531(9) 0.0989(9) 0.108(2) Uani 0.320(4) 1 d D U P A 2
H9A H -0.5074 -0.2595 0.0341 0.130 Uiso 0.320(4) 1 calc R U P A 2
C10A C -0.4866(11) -0.3263(8) 0.1226(11) 0.111(2) Uani 0.320(4) 1 d D U P A 2
H10C H -0.4894 -0.3224 0.1869 0.133 Uiso 0.320(4) 1 calc R U P A 2
H10D H -0.4661 -0.3840 0.0758 0.133 Uiso 0.320(4) 1 calc R U P A 2
C11 C -0.10073(18) 0.34062(14) 0.04865(15) 0.0286(4) Uani 1 1 d . . . . .
C12 C 0.0024(2) 0.35239(15) 0.01092(16) 0.0343(5) Uani 1 1 d . . . . .
C13 C 0.2019(2) 0.3497(2) 0.0207(3) 0.0680(9) Uani 1 1 d . . . . .
H13A H 0.1901 0.2962 -0.0441 0.102 Uiso 1 1 calc R U . . .
H13B H 0.2613 0.3383 0.0608 0.102 Uiso 1 1 calc R U . . .
H13C H 0.2267 0.4173 0.0172 0.102 Uiso 1 1 calc R U . . .
C14 C 0.0019(3) 0.37206(18) -0.07274(19) 0.0554(8) Uani 1 1 d . . . . .
H14 H 0.0716 0.3812 -0.0999 0.067 Uiso 1 1 calc R U . . .
C15 C -0.1013(4) 0.3785(2) -0.1173(2) 0.0764(13) Uani 1 1 d . . . . .
C16 C -0.2016(4) 0.3644(2) -0.0776(2) 0.0718(11) Uani 1 1 d . . . . .
H16 H -0.2718 0.3677 -0.1081 0.086 Uiso 1 1 calc R U . . .
C17 C -0.2017(2) 0.34586(17) 0.0043(2) 0.0483(7) Uani 1 1 d . . . . .
H17 H -0.2716 0.3365 0.0311 0.058 Uiso 1 1 calc R U . . .
C18 C -0.1172(5) 0.4034(3) -0.2043(3) 0.0669(13) Uani 0.712(4) 1 d D U P B 1
H18A H -0.1943 0.4196 -0.2087 0.080 Uiso 0.712(4) 1 calc R U P B 1
H18B H -0.0591 0.4662 -0.1959 0.080 Uiso 0.712(4) 1 calc R U P B 1
C19 C -0.1070(5) 0.3219(3) -0.2956(3) 0.0753(13) Uani 0.712(4) 1 d D U P B 1
H19 H -0.1629 0.2599 -0.3104 0.090 Uiso 0.712(4) 1 calc R U P B 1
C20 C -0.0386(6) 0.3173(4) -0.3589(4) 0.114(2) Uani 0.712(4) 1 d D U P B 1
H20A H 0.0204 0.3753 -0.3508 0.137 Uiso 0.712(4) 1 calc R U P B 1
H20B H -0.0467 0.2558 -0.4142 0.137 Uiso 0.712(4) 1 calc R U P B 1
C18A C -0.0442(12) 0.4148(9) -0.2045(8) 0.0669(13) Uani 0.288(4) 1 d D U P B 2
H18C H -0.1019 0.4463 -0.2265 0.080 Uiso 0.288(4) 1 calc R U P B 2
H18D H 0.0233 0.4715 -0.1710 0.080 Uiso 0.288(4) 1 calc R U P B 2
C19A C -0.0050(10) 0.3469(8) -0.2942(7) 0.0753(13) Uani 0.288(4) 1 d D U P B 2
H19A H -0.0598 0.2927 -0.3417 0.090 Uiso 0.288(4) 1 calc R U P B 2
C20A C 0.1035(12) 0.3614(10) -0.3079(11) 0.114(2) Uani 0.288(4) 1 d D U P B 2
H20C H 0.1587 0.4154 -0.2607 0.137 Uiso 0.288(4) 1 calc R U P B 2
H20D H 0.1271 0.3178 -0.3651 0.137 Uiso 0.288(4) 1 calc R U P B 2
C21 C -0.10797(17) 0.32012(16) 0.33384(14) 0.0287(4) Uani 1 1 d . . . . .
C22 C -0.0729(2) 0.42478(16) 0.36018(17) 0.0376(5) Uani 1 1 d . . . . .
H22 H -0.0156 0.4523 0.3292 0.045 Uiso 1 1 calc R U . . .
C23 C -0.1234(3) 0.4900(2) 0.43370(19) 0.0511(7) Uani 1 1 d . . . . .
H23 H -0.0998 0.5625 0.4537 0.061 Uiso 1 1 calc R U . . .
C24 C -0.2074(2) 0.4485(2) 0.47675(19) 0.0543(7) Uani 1 1 d . . . . .
H24 H -0.2425 0.4929 0.5256 0.065 Uiso 1 1 calc R U . . .
C25 C -0.2404(2) 0.3461(2) 0.45065(19) 0.0538(7) Uani 1 1 d . . . . .
H25 H -0.2979 0.3188 0.4816 0.065 Uiso 1 1 calc R U . . .
C26 C -0.1910(2) 0.2802(2) 0.37888(16) 0.0394(5) Uani 1 1 d . . . . .
H26 H -0.2142 0.2079 0.3608 0.047 Uiso 1 1 calc R U . . .
C27 C 0.26127(18) 0.34526(16) 0.30349(16) 0.0350(5) Uani 1 1 d . . . . .
C28 C 0.3451(2) 0.29451(19) 0.31688(18) 0.0419(5) Uani 1 1 d . . . . .
C29 C 0.3855(3) 0.1563(3) 0.3564(3) 0.0806(11) Uani 1 1 d . . . . .
H29A H 0.4215 0.1299 0.2975 0.121 Uiso 1 1 calc R U . . .
H29B H 0.3447 0.0986 0.3708 0.121 Uiso 1 1 calc R U . . .
H29C H 0.4452 0.2002 0.4100 0.121 Uiso 1 1 calc R U . . .
C30 C 0.4571(2) 0.3267(2) 0.3014(2) 0.0473(6) Uani 1 1 d . . . . .
H30 H 0.5152 0.2931 0.3125 0.057 Uiso 1 1 calc R U . . .
C31 C 0.4855(2) 0.4055(2) 0.2704(2) 0.0480(6) Uani 1 1 d . . . . .
C32 C 0.4015(3) 0.4542(3) 0.2573(3) 0.0697(9) Uani 1 1 d . . . . .
H32 H 0.4201 0.5095 0.2362 0.084 Uiso 1 1 calc R U . . .
C33 C 0.2890(3) 0.4247(2) 0.2741(2) 0.0609(8) Uani 1 1 d . . . . .
H33 H 0.2318 0.4601 0.2650 0.073 Uiso 1 1 calc R U . . .
C34 C 0.6105(3) 0.4297(2) 0.2481(3) 0.0569(9) Uani 0.827(4) 1 d D U P C 1
H34A H 0.6598 0.3994 0.2802 0.068 Uiso 0.827(4) 1 calc R U P C 1
H34B H 0.6121 0.3970 0.1779 0.068 Uiso 0.827(4) 1 calc R U P C 1
C35 C 0.6593(4) 0.5426(3) 0.2807(3) 0.0891(14) Uani 0.827(4) 1 d D U P C 1
H35 H 0.6581 0.5849 0.3460 0.107 Uiso 0.827(4) 1 calc R U P C 1
C36 C 0.7037(5) 0.5860(4) 0.2238(5) 0.121(2) Uani 0.827(4) 1 d D U P C 1
H36A H 0.7059 0.5455 0.1582 0.145 Uiso 0.827(4) 1 calc R U P C 1
H36B H 0.7336 0.6582 0.2480 0.145 Uiso 0.827(4) 1 calc R U P C 1
C34A C 0.5906(15) 0.4777(15) 0.2693(12) 0.0569(9) Uani 0.173(4) 1 d D U P C 2
H34C H 0.6569 0.4694 0.3060 0.068 Uiso 0.173(4) 1 calc R U P C 2
H34D H 0.5806 0.5493 0.3006 0.068 Uiso 0.173(4) 1 calc R U P C 2
C35A C 0.6145(17) 0.4580(14) 0.1678(12) 0.0891(14) Uani 0.173(4) 1 d D U P C 2
H35A H 0.6546 0.4051 0.1383 0.107 Uiso 0.173(4) 1 calc R U P C 2
C36A C 0.584(2) 0.5083(19) 0.1174(15) 0.121(2) Uani 0.173(4) 1 d D U P C 2
H36C H 0.5439 0.5617 0.1447 0.145 Uiso 0.173(4) 1 calc R U P C 2
H36D H 0.6022 0.4917 0.0534 0.145 Uiso 0.173(4) 1 calc R U P C 2
C37 C 0.0792(2) 0.13262(18) 0.40927(15) 0.0345(5) Uani 1 1 d . . . . .
C38 C 0.04496(19) 0.02755(18) 0.36730(15) 0.0349(5) Uani 1 1 d . . . . .
C39 C -0.0670(3) -0.1198(2) 0.23860(19) 0.0518(7) Uani 1 1 d . . . . .
H39A H 0.0028 -0.1458 0.2204 0.078 Uiso 1 1 calc R U . . .
H39B H -0.1205 -0.1368 0.1806 0.078 Uiso 1 1 calc R U . . .
H39C H -0.1040 -0.1518 0.2804 0.078 Uiso 1 1 calc R U . . .
C40 C 0.0912(2) -0.0320(2) 0.40848(18) 0.0419(5) Uani 1 1 d . . . . .
H40 H 0.0689 -0.1049 0.3798 0.050 Uiso 1 1 calc R U . . .
C41 C 0.1699(2) 0.0150(2) 0.49154(19) 0.0463(6) Uani 1 1 d . . . . .
C42 C 0.2038(2) 0.1205(2) 0.53197(18) 0.0469(6) Uani 1 1 d . . . . .
H42 H 0.2588 0.1526 0.5880 0.056 Uiso 1 1 calc R U . . .
C43 C 0.1577(2) 0.1800(2) 0.49088(17) 0.0422(5) Uani 1 1 d . . . . .
H43 H 0.1802 0.2529 0.5189 0.051 Uiso 1 1 calc R U . . .
C44 C 0.2227(5) -0.0469(4) 0.5381(4) 0.0552(14) Uani 0.828(6) 1 d . U P D 1
H44A H 0.2518 -0.0023 0.6060 0.066 Uiso 0.828(6) 1 calc R U P D 1
H44B H 0.1614 -0.1039 0.5382 0.066 Uiso 0.828(6) 1 calc R U P D 1
C45 C 0.3151(4) -0.0894(4) 0.4929(4) 0.0548(10) Uani 0.828(6) 1 d . U P D 1
H45 H 0.3044 -0.1250 0.4250 0.066 Uiso 0.828(6) 1 calc R U P D 1
C46 C 0.4105(4) -0.0817(4) 0.5394(5) 0.1087(19) Uani 0.828(6) 1 d . U P D 1
H46A H 0.4232 -0.0465 0.6073 0.130 Uiso 0.828(6) 1 calc R U P D 1
H46B H 0.4694 -0.1112 0.5063 0.130 Uiso 0.828(6) 1 calc R U P D 1
C44A C 0.1989(18) -0.0760(16) 0.5217(15) 0.026(4) Uani 0.172(6) 1 d . U P D 2
H44C H 0.1654 -0.1450 0.4721 0.031 Uiso 0.172(6) 1 calc R U P D 2
H44D H 0.1740 -0.0718 0.5847 0.031 Uiso 0.172(6) 1 calc R U P D 2
C45B C 0.348(3) -0.044(2) 0.527(2) 0.083(9) Uani 0.172(6) 1 d . U P D 2
H45B H 0.4092 -0.0023 0.5766 0.100 Uiso 0.172(6) 1 calc R U P D 2
C46A C 0.336(2) -0.121(2) 0.400(2) 0.1087(19) Uani 0.172(6) 1 d . U P D 2
H46C H 0.2622 -0.1565 0.3650 0.130 Uiso 0.172(6) 1 calc R U P D 2
H46D H 0.4032 -0.1264 0.3692 0.130 Uiso 0.172(6) 1 calc R U P D 2

loop_
_atom_site_aniso_label
_atom_site_aniso_U_11
_atom_site_aniso_U_22
_atom_site_aniso_U_33
_atom_site_aniso_U_23
_atom_site_aniso_U_13
_atom_site_aniso_U_12
Cu1 0.02150(12) 0.02477(12) 0.02208(12) 0.00328(9) 0.00300(9) 0.00858(9)
Cu2 0.02021(11) 0.02334(11) 0.02386(13) 0.00261(9) 0.00346(9) 0.00828(9)
Cl1 0.0242(2) 0.0268(2) 0.0241(2) 0.00771(17) 0.00165(17) 0.01144(17)
Cl2 0.01776(19) 0.0232(2) 0.0264(2) 0.00957(17) 0.00570(16) 0.00600(16)
P1 0.0160(2) 0.0188(2) 0.0216(2) 0.00577(17) 0.00339(17) 0.00519(17)
P2 0.0195(2) 0.0220(2) 0.0215(2) 0.00266(18) 0.00086(17) 0.00823(18)
O1 0.0157(6) 0.0262(6) 0.0308(7) 0.0110(6) 0.0046(5) 0.0077(5)
O2 0.0190(7) 0.0405(8) 0.0541(10) 0.0160(7) -0.0036(7) 0.0111(6)
O3 0.0377(8) 0.0206(6) 0.0299(8) 0.0094(6) 0.0075(6) 0.0073(6)
O4 0.0303(8) 0.0391(8) 0.0529(11) 0.0157(8) 0.0114(7) 0.0090(7)
O5 0.0207(8) 0.0372(9) 0.0635(12) -0.0181(8) 0.0069(7) 0.0017(7)
O6 0.0476(12) 0.0679(13) 0.1139(19) 0.0503(14) 0.0333(12) 0.0282(10)
O7 0.0608(11) 0.0567(10) 0.0296(8) 0.0206(8) 0.0185(8) 0.0422(9)
O8 0.0445(10) 0.0554(10) 0.0307(9) 0.0146(8) 0.0041(7) 0.0165(8)
N1 0.0184(7) 0.0246(7) 0.0211(8) 0.0036(6) 0.0033(6) 0.0096(6)
C1 0.0181(9) 0.0297(9) 0.0259(10) 0.0095(8) 0.0044(7) 0.0053(7)
C2 0.0192(9) 0.0365(11) 0.0371(12) 0.0109(9) 0.0038(8) 0.0097(8)
C3 0.0215(11) 0.0540(15) 0.0609(17) 0.0099(13) -0.0071(10) 0.0158(10)
C4 0.0179(10) 0.0480(13) 0.0627(17) 0.0197(12) 0.0053(10) 0.0045(9)
C5 0.0277(12) 0.0478(14) 0.0649(17) 0.0274(13) 0.0099(11) 0.0010(10)
C6 0.0310(12) 0.0439(13) 0.0534(15) 0.0295(12) 0.0048(10) 0.0054(10)
C7 0.0193(9) 0.0368(11) 0.0327(11) 0.0171(9) 0.0023(8) 0.0054(8)
C8 0.041(2) 0.0550(17) 0.088(3) 0.042(2) 0.008(3) -0.0016(13)
C9 0.111(4) 0.095(3) 0.122(4) 0.063(3) 0.016(3) -0.015(3)
C10 0.102(4) 0.097(4) 0.142(5) 0.072(4) -0.012(4) -0.010(3)
C8A 0.041(2) 0.0550(17) 0.088(3) 0.042(2) 0.008(3) -0.0016(13)
C9A 0.111(4) 0.095(3) 0.122(4) 0.063(3) 0.016(3) -0.015(3)
C10A 0.102(4) 0.097(4) 0.142(5) 0.072(4) -0.012(4) -0.010(3)
C11 0.0354(11) 0.0202(9) 0.0288(11) 0.0095(8) -0.0028(8) 0.0045(8)
C12 0.0485(14) 0.0223(9) 0.0312(11) 0.0086(8) 0.0084(10) 0.0077(9)
C13 0.0451(16) 0.0430(15) 0.109(3) 0.0175(16) 0.0380(17) 0.0087(12)
C14 0.105(2) 0.0279(11) 0.0373(14) 0.0146(10) 0.0257(15) 0.0142(13)
C15 0.171(4) 0.0312(13) 0.0276(14) 0.0119(11) -0.0117(19) 0.0274(19)
C16 0.108(3) 0.0384(14) 0.059(2) 0.0156(14) -0.042(2) 0.0142(17)
C17 0.0474(15) 0.0312(11) 0.0593(17) 0.0120(11) -0.0164(12) 0.0085(10)
C18 0.109(3) 0.0579(19) 0.0468(19) 0.0284(16) 0.004(2) 0.033(3)
C19 0.099(3) 0.069(2) 0.059(2) 0.027(2) 0.012(2) 0.017(2)
C20 0.162(5) 0.064(3) 0.139(5) 0.057(3) 0.077(4) 0.024(3)
C18A 0.109(3) 0.0579(19) 0.0468(19) 0.0284(16) 0.004(2) 0.033(3)
C19A 0.099(3) 0.069(2) 0.059(2) 0.027(2) 0.012(2) 0.017(2)
C20A 0.162(5) 0.064(3) 0.139(5) 0.057(3) 0.077(4) 0.024(3)
C21 0.0266(10) 0.0348(10) 0.0219(10) 0.0027(8) 0.0005(7) 0.0175(8)
C22 0.0414(13) 0.0321(11) 0.0357(13) 0.0051(9) 0.0014(10) 0.0162(10)
C23 0.0633(18) 0.0418(13) 0.0392(14) -0.0010(11) -0.0040(13) 0.0269(12)
C24 0.0526(16) 0.0720(19) 0.0334(14) 0.0024(12) 0.0081(12) 0.0386(14)
C25 0.0464(15) 0.076(2) 0.0339(14) 0.0090(13) 0.0166(11) 0.0237(14)
C26 0.0352(12) 0.0527(14) 0.0272(11) 0.0090(10) 0.0097(9) 0.0136(10)
C27 0.0211(10) 0.0341(11) 0.0338(12) -0.0034(9) -0.0015(8) 0.0031(8)
C28 0.0300(12) 0.0502(14) 0.0478(15) 0.0190(12) 0.0107(10) 0.0125(10)
C29 0.079(2) 0.094(3) 0.110(3) 0.066(2) 0.045(2) 0.055(2)
C30 0.0287(12) 0.0664(17) 0.0518(16) 0.0264(13) 0.0064(11) 0.0137(11)
C31 0.0353(13) 0.0496(14) 0.0511(16) 0.0138(12) 0.0064(11) 0.0004(11)
C32 0.070(2) 0.069(2) 0.092(3) 0.051(2) 0.0288(19) 0.0217(17)
C33 0.0505(17) 0.076(2) 0.074(2) 0.0404(17) 0.0103(15) 0.0306(15)
C34 0.0408(16) 0.055(2) 0.071(2) 0.0191(17) 0.0194(15) 0.0077(15)
C35 0.061(2) 0.084(3) 0.121(3) 0.041(2) 0.022(2) 0.005(2)
C36 0.106(4) 0.103(4) 0.165(5) 0.066(4) 0.057(4) 0.011(3)
C34A 0.0408(16) 0.055(2) 0.071(2) 0.0191(17) 0.0194(15) 0.0077(15)
C35A 0.061(2) 0.084(3) 0.121(3) 0.041(2) 0.022(2) 0.005(2)
C36A 0.106(4) 0.103(4) 0.165(5) 0.066(4) 0.057(4) 0.011(3)
C37 0.0415(12) 0.0471(13) 0.0258(11) 0.0187(10) 0.0116(9) 0.0245(10)
C38 0.0372(12) 0.0506(13) 0.0239(11) 0.0166(10) 0.0100(9) 0.0200(10)
C39 0.0573(17) 0.0533(15) 0.0387(14) 0.0147(12) 0.0094(12) 0.0017(13)
C40 0.0491(14) 0.0492(14) 0.0396(13) 0.0251(11) 0.0145(11) 0.0201(11)
C41 0.0483(15) 0.0718(18) 0.0395(14) 0.0359(13) 0.0144(11) 0.0298(13)
C42 0.0456(14) 0.0692(18) 0.0333(13) 0.0256(13) 0.0031(11) 0.0177(13)
C43 0.0492(14) 0.0501(14) 0.0311(12) 0.0153(11) 0.0093(10) 0.0193(11)
C44 0.060(3) 0.063(3) 0.057(3) 0.036(2) 0.004(2) 0.020(2)
C45 0.051(2) 0.071(3) 0.065(3) 0.044(2) 0.0179(18) 0.027(2)
C46 0.077(3) 0.140(4) 0.160(5) 0.101(4) 0.022(3) 0.052(3)
C44A 0.025(6) 0.032(6) 0.028(6) 0.020(4) 0.004(4) 0.009(4)
C45B 0.083(10) 0.085(10) 0.087(10) 0.036(6) 0.003(6) 0.026(6)
C46A 0.077(3) 0.140(4) 0.160(5) 0.101(4) 0.022(3) 0.052(3)

loop_
_atom_type_symbol
_atom_type_description
_atom_type_scat_dispersion_real
_atom_type_scat_dispersion_imag
_atom_type_scat_source
C C 0.0033 0.0016 'International Tables Vol C Tables 4.2.6.8 and 6.1.1.4'
H H 0.0000 0.0000 'International Tables Vol C Tables 4.2.6.8 and 6.1.1.4'
N N 0.0061 0.0033 'International Tables Vol C Tables 4.2.6.8 and 6.1.1.4'
O O 0.0106 0.0060 'International Tables Vol C Tables 4.2.6.8 and 6.1.1.4'
P P 0.1023 0.0942 'International Tables Vol C Tables 4.2.6.8 and 6.1.1.4'
Cl Cl 0.1484 0.1585 'International Tables Vol C Tables 4.2.6.8 and 6.1.1.4'
Cu Cu 0.3201 1.2651 'International Tables Vol C Tables 4.2.6.8 and 6.1.1.4'

loop_
_geom_angle_atom_site_label_1
_geom_angle_atom_site_label_2
_geom_angle_atom_site_label_3
_geom_angle
_geom_angle_site_symmetry_1
_geom_angle_site_symmetry_3
Cu2 Cu1 Cu2 109.418(9) . 2
Cl1 Cu1 Cu2 153.412(16) . .
Cl1 Cu1 Cu2 47.946(12) . 2
Cl1 Cu1 Cl2 90.037(17) . 2
Cl1 Cu1 Cl2 104.448(18) . .
Cl2 Cu1 Cu2 79.598(13) 2 .
Cl2 Cu1 Cu2 79.896(13) . 2
Cl2 Cu1 Cu2 49.826(12) 2 2
Cl2 Cu1 Cu2 51.951(12) . .
Cl2 Cu1 Cl2 91.114(16) . 2
P1 Cu1 Cu2 86.498(15) . .
P1 Cu1 Cu2 159.015(16) . 2
P1 Cu1 Cl1 119.210(19) . .
P1 Cu1 Cl2 123.963(19) . 2
P1 Cu1 Cl2 121.086(19) . .
Cu1 Cu2 Cu1 70.582(9) . 2
Cl1 Cu2 Cu1 50.366(13) 2 2
Cl1 Cu2 Cu1 118.978(15) 2 .
Cl1 Cu2 Cl2 95.906(18) 2 .
Cl2 Cu2 Cu1 54.173(12) . 2
Cl2 Cu2 Cu1 52.137(12) . .
P2 Cu2 Cu1 157.457(17) . 2
P2 Cu2 Cu1 93.411(15) . .
P2 Cu2 Cl1 136.22(2) . 2
P2 Cu2 Cl2 127.838(19) . .
Cu2 Cl1 Cu1 81.685(16) 2 .
Cu1 Cl2 Cu1 88.885(16) . 2
Cu2 Cl2 Cu1 75.912(15) . .
Cu2 Cl2 Cu1 76.002(14) . 2
O1 P1 Cu1 115.62(5) . .
O1 P1 N1 101.50(7) . .
O3 P1 Cu1 117.27(6) . .
O3 P1 O1 96.87(7) . .
O3 P1 N1 98.86(7) . .
N1 P1 Cu1 122.39(5) . .
O5 P2 Cu2 118.33(6) . .
O5 P2 N1 101.66(8) . .
O7 P2 Cu2 121.60(6) . .
O7 P2 O5 99.12(10) . .
O7 P2 N1 95.87(8) . .
N1 P2 Cu2 116.10(6) . .
C1 O1 P1 122.40(11) . .
C2 O2 C3 116.24(17) . .
C11 O3 P1 120.84(12) . .
C12 O4 C13 116.8(2) . .
C27 O5 P2 125.12(14) . .
C28 O6 C29 118.2(2) . .
C37 O7 P2 123.40(14) . .
C38 O8 C39 117.36(19) . .
P2 N1 P1 119.91(9) . .
C21 N1 P1 118.73(12) . .
C21 N1 P2 121.12(12) . .
O1 C1 C2 115.92(16) . .
C7 C1 O1 123.67(16) . .
C7 C1 C2 120.38(18) . .
O2 C2 C1 115.98(18) . .
O2 C2 C4 125.07(18) . .
C4 C2 C1 118.96(19) . .
O2 C3 H3A 109.5 . .
O2 C3 H3B 109.5 . .
O2 C3 H3C 109.5 . .
H3A C3 H3B 109.5 . .
H3A C3 H3C 109.5 . .
H3B C3 H3C 109.5 . .
C2 C4 H4 119.3 . .
C2 C4 C5 121.3(2) . .
C5 C4 H4 119.3 . .
C4 C5 C8 117.6(4) . .
C4 C5 C8A 126.6(9) . .
C6 C5 C4 118.6(2) . .
C6 C5 C8 123.7(4) . .
C6 C5 C8A 114.7(9) . .
C5 C6 H6 119.4 . .
C7 C6 C5 121.1(2) . .
C7 C6 H6 119.4 . .
C1 C7 H7 120.2 . .
C6 C7 C1 119.60(19) . .
C6 C7 H7 120.2 . .
C5 C8 H8A 109.3 . .
C5 C8 H8B 109.3 . .
C5 C8 C9 111.5(7) . .
H8A C8 H8B 108.0 . .
C9 C8 H8A 109.3 . .
C9 C8 H8B 109.3 . .
C8 C9 H9 116.3 . .
C10 C9 C8 127.4(5) . .
C10 C9 H9 116.3 . .
C9 C10 H10A 120.0 . .
C9 C10 H10B 120.0 . .
H10A C10 H10B 120.0 . .
C5 C8A H8AA 109.8 . .
C5 C8A H8AB 109.8 . .
H8AA C8A H8AB 108.3 . .
C9A C8A C5 109.3(13) . .
C9A C8A H8AA 109.8 . .
C9A C8A H8AB 109.8 . .
C8A C9A H9A 117.9 . .
C10A C9A C8A 124.2(6) . .
C10A C9A H9A 117.9 . .
C9A C10A H10C 120.0 . .
C9A C10A H10D 120.0 . .
H10C C10A H10D 120.0 . .
C12 C11 O3 118.67(18) . .
C17 C11 O3 119.6(2) . .
C17 C11 C12 121.6(2) . .
O4 C12 C11 115.78(19) . .
O4 C12 C14 126.1(2) . .
C11 C12 C14 118.1(2) . .
O4 C13 H13A 109.5 . .
O4 C13 H13B 109.5 . .
O4 C13 H13C 109.5 . .
H13A C13 H13B 109.5 . .
H13A C13 H13C 109.5 . .
H13B C13 H13C 109.5 . .
C12 C14 H14 120.0 . .
C12 C14 C15 120.0(3) . .
C15 C14 H14 120.0 . .
C14 C15 C18 127.4(4) . .
C14 C15 C18A 97.5(5) . .
C16 C15 C14 119.3(2) . .
C16 C15 C18 113.2(4) . .
C16 C15 C18A 142.8(5) . .
C15 C16 H16 119.5 . .
C17 C16 C15 120.9(3) . .
C17 C16 H16 119.5 . .
C11 C17 H17 120.0 . .
C16 C17 C11 119.9(3) . .
C16 C17 H17 120.0 . .
C15 C18 H18A 108.5 . .
C15 C18 H18B 108.5 . .
H18A C18 H18B 107.5 . .
C19 C18 C15 115.1(3) . .
C19 C18 H18A 108.5 . .
C19 C18 H18B 108.5 . .
C18 C19 H19 113.5 . .
C20 C19 C18 133.1(5) . .
C20 C19 H19 113.5 . .
C19 C20 H20A 120.0 . .
C19 C20 H20B 120.0 . .
H20A C20 H20B 120.0 . .
C15 C18A H18C 105.7 . .
C15 C18A H18D 105.7 . .
H18C C18A H18D 106.1 . .
C19A C18A C15 126.6(9) . .
C19A C18A H18C 105.7 . .
C19A C18A H18D 105.7 . .
C18A C19A H19A 119.6 . .
C20A C19A C18A 120.9(6) . .
C20A C19A H19A 119.6 . .
C19A C20A H20C 120.0 . .
C19A C20A H20D 120.0 . .
H20C C20A H20D 120.0 . .
C22 C21 N1 119.74(19) . .
C22 C21 C26 120.6(2) . .
C26 C21 N1 119.60(19) . .
C21 C22 H22 120.7 . .
C21 C22 C23 118.6(2) . .
C23 C22 H22 120.7 . .
C22 C23 H23 120.1 . .
C24 C23 C22 119.8(2) . .
C24 C23 H23 120.1 . .
C23 C24 H24 119.5 . .
C25 C24 C23 121.0(2) . .
C25 C24 H24 119.5 . .
C24 C25 H25 119.9 . .
C24 C25 C26 120.3(3) . .
C26 C25 H25 119.9 . .
C21 C26 C25 119.7(2) . .
C21 C26 H26 120.1 . .
C25 C26 H26 120.1 . .
C28 C27 O5 120.1(2) . .
C33 C27 O5 119.9(2) . .
C33 C27 C28 119.8(2) . .
O6 C28 C27 114.0(2) . .
O6 C28 C30 126.6(2) . .
C27 C28 C30 119.4(2) . .
O6 C29 H29A 109.5 . .
O6 C29 H29B 109.5 . .
O6 C29 H29C 109.5 . .
H29A C29 H29B 109.5 . .
H29A C29 H29C 109.5 . .
H29B C29 H29C 109.5 . .
C28 C30 H30 119.4 . .
C31 C30 C28 121.3(2) . .
C31 C30 H30 119.4 . .
C30 C31 C34 117.0(3) . .
C30 C31 C34A 137.6(8) . .
C32 C31 C30 118.3(2) . .
C32 C31 C34 124.6(3) . .
C32 C31 C34A 101.7(8) . .
C31 C32 H32 119.2 . .
C31 C32 C33 121.5(3) . .
C33 C32 H32 119.2 . .
C27 C33 C32 119.7(3) . .
C27 C33 H33 120.2 . .
C32 C33 H33 120.2 . .
C31 C34 H34A 109.0 . .
C31 C34 H34B 109.0 . .
H34A C34 H34B 107.8 . .
C35 C34 C31 112.7(3) . .
C35 C34 H34A 109.0 . .
C35 C34 H34B 109.0 . .
C34 C35 H35 118.4 . .
C36 C35 C34 123.3(4) . .
C36 C35 H35 118.4 . .
C35 C36 H36A 120.0 . .
C35 C36 H36B 120.0 . .
H36A C36 H36B 120.0 . .
C31 C34A H34C 109.6 . .
C31 C34A H34D 109.6 . .
C31 C34A C35A 110.4(14) . .
H34C C34A H34D 108.1 . .
C35A C34A H34C 109.6 . .
C35A C34A H34D 109.6 . .
C34A C35A H35A 117.8 . .
C36A C35A C34A 124.5(6) . .
C36A C35A H35A 117.8 . .
C35A C36A H36C 120.0 . .
C35A C36A H36D 120.0 . .
H36C C36A H36D 120.0 . .
C38 C37 O7 118.7(2) . .
C38 C37 C43 121.5(2) . .
C43 C37 O7 119.7(2) . .
O8 C38 C37 116.15(19) . .
O8 C38 C40 124.8(2) . .
C37 C38 C40 119.0(2) . .
O8 C39 H39A 109.5 . .
O8 C39 H39B 109.5 . .
O8 C39 H39C 109.5 . .
H39A C39 H39B 109.5 . .
H39A C39 H39C 109.5 . .
H39B C39 H39C 109.5 . .
C38 C40 H40 120.0 . .
C41 C40 C38 120.1(2) . .
C41 C40 H40 120.0 . .
C40 C41 C44 121.7(3) . .
C40 C41 C44A 106.5(8) . .
C42 C41 C40 120.0(2) . .
C42 C41 C44 118.3(3) . .
C42 C41 C44A 133.5(8) . .
C41 C42 H42 120.0 . .
C41 C42 C43 120.0(2) . .
C43 C42 H42 120.0 . .
C37 C43 C42 119.5(2) . .
C37 C43 H43 120.3 . .
C42 C43 H43 120.3 . .
C41 C44 H44A 108.5 . .
C41 C44 H44B 108.5 . .
H44A C44 H44B 107.5 . .
C45 C44 C41 115.0(4) . .
C45 C44 H44A 108.5 . .
C45 C44 H44B 108.5 . .
C44 C45 H45 118.5 . .
C46 C45 C44 122.9(6) . .
C46 C45 H45 118.5 . .
C45 C46 H46A 120.0 . .
C45 C46 H46B 120.0 . .
H46A C46 H46B 120.0 . .
C41 C44A H44C 112.3 . .
C41 C44A H44D 112.3 . .
C41 C44A C45B 97.3(14) . .
H44C C44A H44D 109.9 . .
C45B C44A H44C 112.3 . .
C45B C44A H44D 112.3 . .
C44A C45B H45B 135.3 . .
C44A C45B C46A 89.4(18) . .
C46A C45B H45B 135.3 . .
C45B C46A H46C 120.0 . .
C45B C46A H46D 120.0 . .
H46C C46A H46D 120.0 . .

loop_
_geom_bond_atom_site_label_1
_geom_bond_atom_site_label_2
_geom_bond_distance
_geom_bond_site_symmetry_2
Cu1 Cu2 3.0064(3) 2
Cu1 Cu2 2.9160(3) .
Cu1 Cl1 2.3401(5) .
Cu1 Cl2 2.5121(5) 2
Cu1 Cl2 2.3735(5) .
Cu1 P1 2.1549(5) .
Cu2 Cu1 3.0065(3) 2
Cu2 Cl1 2.2561(5) 2
Cu2 Cl2 2.3675(5) .
Cu2 P2 2.1530(5) .
Cl1 Cu2 2.2560(5) 2
Cl2 Cu1 2.5122(5) 2
P1 O1 1.6159(13) .
P1 O3 1.6064(13) .
P1 N1 1.6885(16) .
P2 O5 1.6083(16) .
P2 O7 1.6060(16) .
P2 N1 1.6774(15) .
O1 C1 1.389(2) .
O2 C2 1.359(2) .
O2 C3 1.437(2) .
O3 C11 1.397(2) .
O4 C12 1.362(3) .
O4 C13 1.429(3) .
O5 C27 1.395(3) .
O6 C28 1.347(3) .
O6 C29 1.425(3) .
O7 C37 1.400(2) .
O8 C38 1.363(3) .
O8 C39 1.435(3) .
N1 C21 1.457(2) .
C1 C2 1.398(3) .
C1 C7 1.388(3) .
C2 C4 1.389(3) .
C3 H3A 0.9800 .
C3 H3B 0.9800 .
C3 H3C 0.9800 .
C4 H4 0.9500 .
C4 C5 1.391(3) .
C5 C6 1.389(3) .
C5 C8 1.483(11) .
C5 C8A 1.59(2) .
C6 H6 0.9500 .
C6 C7 1.386(3) .
C7 H7 0.9500 .
C8 H8A 0.9900 .
C8 H8B 0.9900 .
C8 C9 1.498(3) .
C9 H9 0.9500 .
C9 C10 1.293(4) .
C10 H10A 0.9500 .
C10 H10B 0.9500 .
C8A H8AA 0.9900 .
C8A H8AB 0.9900 .
C8A C9A 1.505(3) .
C9A H9A 0.9500 .
C9A C10A 1.295(4) .
C10A H10C 0.9500 .
C10A H10D 0.9500 .
C11 C12 1.384(3) .
C11 C17 1.372(3) .
C12 C14 1.386(3) .
C13 H13A 0.9800 .
C13 H13B 0.9800 .
C13 H13C 0.9800 .
C14 H14 0.9500 .
C14 C15 1.403(5) .
C15 C16 1.374(5) .
C15 C18 1.489(5) .
C15 C18A 1.706(12) .
C16 H16 0.9500 .
C16 C17 1.351(4) .
C17 H17 0.9500 .
C18 H18A 0.9900 .
C18 H18B 0.9900 .
C18 C19 1.469(3) .
C19 H19 0.9500 .
C19 C20 1.274(3) .
C20 H20A 0.9500 .
C20 H20B 0.9500 .
C18A H18C 0.9900 .
C18A H18D 0.9900 .
C18A C19A 1.500(3) .
C19A H19A 0.9500 .
C19A C20A 1.307(4) .
C20A H20C 0.9500 .
C20A H20D 0.9500 .
C21 C22 1.376(3) .
C21 C26 1.379(3) .
C22 H22 0.9500 .
C22 C23 1.403(3) .
C23 H23 0.9500 .
C23 C24 1.377(4) .
C24 H24 0.9500 .
C24 C25 1.345(4) .
C25 H25 0.9500 .
C25 C26 1.385(3) .
C26 H26 0.9500 .
C27 C28 1.381(3) .
C27 C33 1.356(4) .
C28 C30 1.388(3) .
C29 H29A 0.9800 .
C29 H29B 0.9800 .
C29 H29C 0.9800 .
C30 H30 0.9500 .
C30 C31 1.365(4) .
C31 C32 1.361(4) .
C31 C34 1.546(4) .
C31 C34A 1.474(18) .
C32 H32 0.9500 .
C32 C33 1.392(4) .
C33 H33 0.9500 .
C34 H34A 0.9900 .
C34 H34B 0.9900 .
C34 C35 1.496(3) .
C35 H35 0.9500 .
C35 C36 1.307(3) .
C36 H36A 0.9500 .
C36 H36B 0.9500 .
C34A H34C 0.9900 .
C34A H34D 0.9900 .
C34A C35A 1.500(3) .
C35A H35A 0.9500 .
C35A C36A 1.298(4) .
C36A H36C 0.9500 .
C36A H36D 0.9500 .
C37 C38 1.372(3) .
C37 C43 1.374(3) .
C38 C40 1.390(3) .
C39 H39A 0.9800 .
C39 H39B 0.9800 .
C39 H39C 0.9800 .
C40 H40 0.9500 .
C40 C41 1.390(4) .
C41 C42 1.376(4) .
C41 C44 1.509(6) .
C41 C44A 1.61(2) .
C42 H42 0.9500 .
C42 C43 1.388(3) .
C43 H43 0.9500 .
C44 H44A 0.9900 .
C44 H44B 0.9900 .
C44 C45 1.433(7) .
C45 H45 0.9500 .
C45 C46 1.269(7) .
C46 H46A 0.9500 .
C46 H46B 0.9500 .
C44A H44C 0.9900 .
C44A H44D 0.9900 .
C44A C45B 1.73(4) .
C45B H45B 0.9500 .
C45B C46A 1.81(4) .
C46A H46C 0.9500 .
C46A H46D 0.9500 .

loop_
_geom_torsion_atom_site_label_1
_geom_torsion_atom_site_label_2
_geom_torsion_atom_site_label_3
_geom_torsion_atom_site_label_4
_geom_torsion
Cu1 P1 O1 C1 50.08(15)
Cu1 P1 O3 C11 25.35(17)
Cu1 P1 N1 P2 16.33(13)
Cu1 P1 N1 C21 -169.09(12)
Cu2 P2 O5 C27 -2.4(2)
Cu2 P2 O7 C37 36.5(2)
Cu2 P2 N1 P1 -12.81(12)
Cu2 P2 N1 C21 172.74(12)
P1 O1 C1 C2 -154.37(15)
P1 O1 C1 C7 27.6(3)
P1 O3 C11 C12 -91.2(2)
P1 O3 C11 C17 92.4(2)
P1 N1 C21 C22 -85.5(2)
P1 N1 C21 C26 92.9(2)
P2 O5 C27 C28 -65.9(3)
P2 O5 C27 C33 120.0(2)
P2 O7 C37 C38 -80.1(3)
P2 O7 C37 C43 104.2(2)
P2 N1 C21 C22 89.0(2)
P2 N1 C21 C26 -92.6(2)
O1 P1 O3 C11 -98.16(15)
O1 P1 N1 P2 147.00(10)
O1 P1 N1 C21 -38.42(15)
O1 C1 C2 O2 1.8(3)
O1 C1 C2 C4 -178.3(2)
O1 C1 C7 C6 177.5(2)
O2 C2 C4 C5 -179.6(2)
O3 P1 O1 C1 174.81(14)
O3 P1 N1 P2 -114.07(10)
O3 P1 N1 C21 60.52(15)
O3 C11 C12 O4 3.5(3)
O3 C11 C12 C14 -174.94(18)
O3 C11 C17 C16 175.3(2)
O4 C12 C14 C15 -178.9(2)
O5 P2 O7 C37 -95.03(19)
O5 P2 N1 P1 117.02(11)
O5 P2 N1 C21 -57.43(16)
O5 C27 C28 O6 8.1(3)
O5 C27 C28 C30 -173.1(2)
O5 C27 C33 C32 174.4(3)
O6 C28 C30 C31 176.7(3)
O7 P2 O5 C27 131.2(2)
O7 P2 N1 P1 -142.38(11)
O7 P2 N1 C21 43.17(16)
O7 C37 C38 O8 1.8(3)
O7 C37 C38 C40 -175.7(2)
O7 C37 C43 C42 175.6(2)
O8 C38 C40 C41 -176.5(2)
N1 P1 O1 C1 -84.66(15)
N1 P1 O3 C11 159.01(15)
N1 P2 O5 C27 -130.8(2)
N1 P2 O7 C37 162.13(19)
N1 C21 C22 C23 178.29(19)
N1 C21 C26 C25 -177.7(2)
C1 C2 C4 C5 0.4(4)
C2 C1 C7 C6 -0.4(3)
C2 C4 C5 C6 0.0(4)
C2 C4 C5 C8 -176.5(3)
C2 C4 C5 C8A 176.5(7)
C3 O2 C2 C1 -177.9(2)
C3 O2 C2 C4 2.1(3)
C4 C5 C6 C7 -0.6(4)
C4 C5 C8 C9 -127.9(5)
C4 C5 C8A C9A 117.6(12)
C5 C6 C7 C1 0.8(4)
C5 C8 C9 C10 -115.1(7)
C5 C8A C9A C10A 131.8(13)
C6 C5 C8 C9 55.7(7)
C6 C5 C8A C9A -65.8(14)
C7 C1 C2 O2 179.83(19)
C7 C1 C2 C4 -0.2(3)
C8 C5 C6 C7 175.7(4)
C8 C5 C8A C9A 83(4)
C8A C5 C6 C7 -177.5(6)
C8A C5 C8 C9 21(4)
C11 C12 C14 C15 -0.6(3)
C12 C11 C17 C16 -1.0(3)
C12 C14 C15 C16 -0.5(4)
C12 C14 C15 C18 177.1(3)
C12 C14 C15 C18A 174.5(4)
C13 O4 C12 C11 175.3(2)
C13 O4 C12 C14 -6.5(3)
C14 C15 C16 C17 1.0(4)
C14 C15 C18 C19 72.5(6)
C14 C15 C18A C19A 76.1(10)
C15 C16 C17 C11 -0.2(4)
C15 C18 C19 C20 -118.7(7)
C15 C18A C19A C20A -115.1(14)
C16 C15 C18 C19 -109.8(4)
C16 C15 C18A C19A -111.0(9)
C17 C11 C12 O4 179.79(18)
C17 C11 C12 C14 1.4(3)
C18 C15 C16 C17 -177.0(3)
C18 C15 C18A C19A -99.8(14)
C18A C15 C16 C17 -170.9(7)
C18A C15 C18 C19 77.5(9)
C21 C22 C23 C24 -0.9(3)
C22 C21 C26 C25 0.7(3)
C22 C23 C24 C25 1.3(4)
C23 C24 C25 C26 -0.7(4)
C24 C25 C26 C21 -0.3(4)
C26 C21 C22 C23 -0.1(3)
C27 C28 C30 C31 -1.9(4)
C28 C27 C33 C32 0.3(4)
C28 C30 C31 C32 1.6(4)
C28 C30 C31 C34 -175.5(3)
C28 C30 C31 C34A 160.3(10)
C29 O6 C28 C27 178.6(3)
C29 O6 C28 C30 0.0(5)
C30 C31 C32 C33 -0.4(5)
C30 C31 C34 C35 -140.3(3)
C30 C31 C34A C35A 114.4(10)
C31 C32 C33 C27 -0.6(5)
C31 C34 C35 C36 -125.8(5)
C31 C34A C35A C36A 97(2)
C32 C31 C34 C35 42.8(5)
C32 C31 C34A C35A -84.7(12)
C33 C27 C28 O6 -177.9(3)
C33 C27 C28 C30 0.9(4)
C34 C31 C32 C33 176.5(3)
C34 C31 C34A C35A 63.2(15)
C34A C31 C32 C33 -165.9(7)
C34A C31 C34 C35 3.6(14)
C37 C38 C40 C41 0.7(3)
C38 C37 C43 C42 0.1(4)
C38 C40 C41 C42 -1.3(4)
C38 C40 C41 C44 -179.6(3)
C38 C40 C41 C44A 176.8(8)
C39 O8 C38 C37 174.7(2)
C39 O8 C38 C40 -8.0(3)
C40 C41 C42 C43 1.3(4)
C40 C41 C44 C45 78.8(5)
C40 C41 C44A C45B 126.0(13)
C41 C42 C43 C37 -0.7(4)
C41 C44 C45 C46 131.8(5)
C41 C44A C45B C46A -87.6(15)
C42 C41 C44 C45 -99.5(5)
C42 C41 C44A C45B -56.3(18)
C43 C37 C38 O8 177.4(2)
C43 C37 C38 C40 -0.1(3)
C44 C41 C42 C43 179.6(3)
C44 C41 C44A C45B -42(3)
C44A C41 C42 C43 -176.2(11)
C44A C41 C44 C45 92(4)
